data_2243129
loop_
_publ_author_name
'Arif Tawfeeq, Nabeel'
'Kwong, Huey Chong'
'Mohamed Tahir, Mohamed Ibrahim'
'Ravoof, Thahira B. S. A.'

_publ_section_title
;
 Crystal structure of benzyl
 <i>N</i>'-[(1<i>E</i>,4<i>E</i>)-1,5-bis(4-methoxyphenyl)penta-1,4-dien-3-ylidene]hydrazine-1-carbodithioate
;
_journal_coeditor_code WM5520
_journal_issue 11
_journal_name_full 'Acta Crystallographica Section E'
_journal_page_first 1613
_journal_page_last 1619
_journal_paper_doi 10.1107/S2056989019013458
_journal_volume 75
_journal_year 2019
_chemical_formula_iupac 'C27 H26 N2 O2 S2'
_chemical_formula_moiety 'C27 H26 N2 O2 S2'
_chemical_formula_sum 'C27 H26 N2 O2 S2'
_chemical_formula_weight 474.62
_chemical_name_systematic
'Benzyl <i>N</i>'-[(1<i>E</i>,4<i>E</i>)-1,5-bis(4-methoxyphenyl)penta-1,4-dien-3-ylidene]hydrazine-1-carbodithioate'
_space_group_crystal_system triclinic
_space_group_IT_number 2
_space_group_name_Hall '-P 1'
_space_group_name_H-M_alt 'P -1'
_symmetry_space_group_name_Hall '-P 1'
_symmetry_space_group_name_H-M 'P -1'
_atom_sites_solution_hydrogens mixed
_audit_creation_method SHELXL-2018/3
_cell_angle_alpha 70.5350(10)
_cell_angle_beta 86.8520(10)
_cell_angle_gamma 82.1470(10)
_cell_formula_units_Z 8
_cell_length_a 10.20100(10)
_cell_length_b 20.0260(3)
_cell_length_c 25.2349(4)
_cell_measurement_reflns_used 39902
_cell_measurement_temperature 100
_cell_measurement_theta_max 76.4
_cell_measurement_theta_min 3.7
_cell_volume 4814.65(12)
_computing_cell_refinement
;
CrysAlis PRO (Rigaku OD, 2018)
;
_computing_data_collection
;
CrysAlis PRO (Rigaku OD, 2018)
;
_computing_data_reduction
;
CrysAlis PRO (Rigaku OD, 2018)
;
_computing_molecular_graphics
;
SHELXL2013 (Sheldrick, 2015), Mercury (Macrae <i>et al.</i>,
2006) and <i>OLEX2</i> (Dolomanov <i>et al.</i>,  2009)
;
_computing_publication_material
;
SHELXL2013 (Sheldrick, 2015) and PLATON (Spek, 2009)
;
_computing_structure_refinement
;
SHELXL2013 (Sheldrick, 2015)
;
_computing_structure_solution
;
SHELXS97 (Sheldrick, 2008)
;
_diffrn_ambient_temperature 100
_diffrn_detector_area_resol_mean 5.2558
_diffrn_measured_fraction_theta_full 1.000
_diffrn_measured_fraction_theta_max 1.000
_diffrn_measurement_device 'four-circle diffractometer'
_diffrn_measurement_device_type 'XtaLAB Synergy, Dualflex, AtlasS2'
_diffrn_measurement_method '\w scans'
_diffrn_radiation_type CuK\a
_diffrn_radiation_wavelength 1.54178
_diffrn_reflns_av_R_equivalents 0.0455
_diffrn_reflns_av_unetI/netI 0.0274
_diffrn_reflns_limit_h_max 12
_diffrn_reflns_limit_h_min -12
_diffrn_reflns_limit_k_max 22
_diffrn_reflns_limit_k_min -23
_diffrn_reflns_limit_l_max 30
_diffrn_reflns_limit_l_min -30
_diffrn_reflns_number 114750
_diffrn_reflns_theta_full 67.063
_diffrn_reflns_theta_max 67.062
_diffrn_reflns_theta_min 3.450
_diffrn_source 'micro-focus sealed X-ray tube'
_exptl_absorpt_coefficient_mu 2.216
_exptl_absorpt_correction_T_max 1.000
_exptl_absorpt_correction_T_min 0.681
_exptl_absorpt_correction_type gaussian
_exptl_absorpt_process_details
;
(CrysAlis PRO; Rigaku OD, 2018)
;
_exptl_crystal_colour 'clear intense red'
_exptl_crystal_density_diffrn 1.310
_exptl_crystal_description plate
_exptl_crystal_F_000 2000
_exptl_crystal_size_max 0.141
_exptl_crystal_size_mid 0.083
_exptl_crystal_size_min 0.048
_refine_diff_density_max 1.156
_refine_diff_density_min -0.618
_refine_ls_extinction_method none
_refine_ls_goodness_of_fit_ref 1.027
_refine_ls_hydrogen_treatment mixed
_refine_ls_matrix_type full
_refine_ls_number_parameters 1449
_refine_ls_number_reflns 17182
_refine_ls_number_restraints 80
_refine_ls_restrained_S_all 1.026
_refine_ls_R_factor_all 0.0585
_refine_ls_R_factor_gt 0.0475
_refine_ls_shift/su_max 0.001
_refine_ls_shift/su_mean 0.000
_refine_ls_structure_factor_coef Fsqd
_refine_ls_weighting_details 'w=1/[\s^2^(Fo^2^)+(0.0653P)^2^+3.3132P] where P=(Fo^2^+2Fc^2^)/3'
_refine_ls_weighting_scheme calc
_refine_ls_wR_factor_gt 0.1229
_refine_ls_wR_factor_ref 0.1304
_reflns_number_gt 14177
_reflns_number_total 17182
_reflns_threshold_expression 'I > 2\s(I)'
_cod_data_source_file wm5520sup1.cif
_cod_data_source_block I
_cod_database_code 2243129
_shelx_space_group_comment
;
The symmetry employed for this shelxl refinement is uniquely defined
by the following loop, which should always be used as a source of
symmetry information in preference to the above space-group names.
They are only intended as comments.
;

loop_
_space_group_symop_operation_xyz
'x, y, z'
'-x, -y, -z'

loop_
_atom_site_type_symbol
_atom_site_label
_atom_site_fract_x
_atom_site_fract_y
_atom_site_fract_z
_atom_site_U_iso_or_equiv
_atom_site_adp_type
_atom_site_calc_flag
_atom_site_occupancy
_atom_site_disorder_assembly
_atom_site_disorder_group
S S1A 0.38286(5) 0.22017(3) 0.45386(2) 0.02996(13) Uani d 1 . .
S S2A 0.33363(5) 0.06508(3) 0.50610(2) 0.02843(12) Uani d 1 . .
N N1A 0.59006(18) 0.16709(9) 0.40187(8) 0.0289(4) Uani d 1 . .
N N2A 0.52876(18) 0.11192(10) 0.43731(8) 0.0273(4) Uani d 1 . .
H H1N2 0.553(3) 0.0696(15) 0.4436(11) 0.035(7) Uiso d 1 . .
O O1A 1.10882(18) -0.19587(9) 0.33832(8) 0.0455(4) Uani d 1 . .
O O2A 0.78919(19) 0.52640(9) 0.13693(8) 0.0502(5) Uani d 1 . .
C C1A 1.0517(2) -0.00371(12) 0.31844(10) 0.0327(5) Uani d 1 . .
H H1AA 1.090814 0.037742 0.301784 0.039 Uiso calc 1 . .
C C2A 1.1166(2) -0.06786(13) 0.31486(11) 0.0360(5) Uani d 1 . .
H H2AA 1.197486 -0.069235 0.296124 0.043 Uiso calc 1 . .
C C3A 1.0584(2) -0.12966(12) 0.33974(10) 0.0344(5) Uani d 1 . .
C C4A 0.9379(2) -0.12664(12) 0.36779(10) 0.0354(5) Uani d 1 . .
H H4AA 0.899450 -0.168273 0.384749 0.043 Uiso calc 1 . .
C C5A 0.8748(2) -0.06274(12) 0.37073(10) 0.0315(5) Uani d 1 . .
H H5AA 0.793795 -0.061597 0.389444 0.038 Uiso calc 1 . .
C C6A 0.9311(2) 0.00086(11) 0.34583(9) 0.0275(4) Uani d 1 . .
C C7A 0.8665(2) 0.07035(11) 0.34688(9) 0.0283(4) Uani d 1 . .
H H7AA 0.907514 0.109891 0.326213 0.034 Uiso calc 1 . .
C C8A 0.7556(2) 0.08318(11) 0.37416(9) 0.0288(4) Uani d 1 . .
H H8AA 0.714877 0.044069 0.395916 0.035 Uiso calc 1 . .
C C9A 0.6929(2) 0.15396(11) 0.37257(9) 0.0281(4) Uani d 1 . .
C C10A 0.7424(2) 0.21836(11) 0.33310(9) 0.0299(5) Uani d 1 . .
H H10A 0.833252 0.218739 0.327660 0.036 Uiso calc 1 . .
C C11A 0.6612(2) 0.27617(11) 0.30489(10) 0.0326(5) Uani d 1 . .
H H11A 0.571218 0.274950 0.312663 0.039 Uiso calc 1 . .
C C12A 0.6996(2) 0.34134(11) 0.26292(10) 0.0320(5) Uani d 1 . .
C C13A 0.6064(2) 0.38630(12) 0.22410(11) 0.0375(5) Uani d 1 . .
H H13A 0.520152 0.375220 0.226469 0.045 Uiso calc 1 . .
C C14A 0.6390(3) 0.44668(12) 0.18239(11) 0.0404(6) Uani d 1 . .
H H14A 0.575534 0.475249 0.156663 0.048 Uiso calc 1 . .
C C15A 0.7669(2) 0.46478(12) 0.17885(11) 0.0379(5) Uani d 1 . .
C C16A 0.8617(2) 0.42146(12) 0.21703(11) 0.0375(5) Uani d 1 . .
H H16A 0.947445 0.433161 0.214852 0.045 Uiso calc 1 . .
C C17A 0.8274(2) 0.36054(11) 0.25847(10) 0.0337(5) Uani d 1 . .
H H17A 0.891163 0.331773 0.283925 0.040 Uiso calc 1 . .
C C18A 0.4203(2) 0.12795(11) 0.46564(9) 0.0264(4) Uani d 1 . .
C C19A 0.2365(2) 0.22242(13) 0.49776(13) 0.0448(7) Uani d 1 . .
H H19A 0.159869 0.217668 0.478795 0.054 Uiso calc 1 . .
H H19B 0.247377 0.182943 0.532824 0.054 Uiso calc 1 . .
C C20A 0.2159(2) 0.29220(11) 0.50951(10) 0.0309(5) Uani d 1 . .
C C21A 0.2611(2) 0.29552(13) 0.55912(11) 0.0399(6) Uani d 1 . .
H H21A 0.307545 0.255074 0.584080 0.048 Uiso calc 1 . .
C C22A 0.2387(3) 0.35777(14) 0.57229(11) 0.0419(6) Uani d 1 . .
H H22A 0.268796 0.358855 0.606080 0.050 Uiso calc 1 . .
C C23A 0.1716(2) 0.41825(12) 0.53528(11) 0.0371(5) Uani d 1 . .
H H23A 0.156331 0.460290 0.543993 0.044 Uiso calc 1 . .
C C24A 0.1273(2) 0.41627(12) 0.48555(11) 0.0387(5) Uani d 1 . .
H H24A 0.082566 0.457230 0.460470 0.046 Uiso calc 1 . .
C C25A 0.1486(2) 0.35363(12) 0.47231(10) 0.0342(5) Uani d 1 . .
H H25A 0.117832 0.352740 0.438563 0.041 Uiso calc 1 . .
C C26A 1.2328(3) -0.20308(17) 0.31144(17) 0.0622(9) Uani d 1 . .
H H26A 1.257882 -0.252198 0.314525 0.093 Uiso calc 1 . .
H H26B 1.298221 -0.187579 0.329079 0.093 Uiso calc 1 . .
H H26C 1.226313 -0.174351 0.272485 0.093 Uiso calc 1 . .
C C27A 0.9199(3) 0.54696(15) 0.13175(14) 0.0591(8) Uani d 1 . .
H H27A 0.923718 0.589567 0.100000 0.089 Uiso calc 1 . .
H H27B 0.982668 0.509279 0.126530 0.089 Uiso calc 1 . .
H H27C 0.940797 0.555781 0.165270 0.089 Uiso calc 1 . .
S S1B 0.39730(6) 0.76943(3) 0.04835(2) 0.03568(14) Uani d 1 . .
S S2B 0.43703(5) 0.92506(3) -0.00786(2) 0.03000(13) Uani d 1 . .
N N2B 0.2514(2) 0.87613(11) 0.06618(9) 0.0382(5) Uani d 1 . .
H H2N2 0.227(3) 0.9186(15) 0.0605(12) 0.035(7) Uiso d 1 . .
O O1B -0.31580(19) 1.19059(12) 0.15074(8) 0.0544(5) Uani d 1 . .
O O2B -0.05549(17) 0.47568(8) 0.37333(7) 0.0382(4) Uani d 1 . .
C C18B 0.3579(2) 0.86140(11) 0.03607(9) 0.0309(5) Uani d 1 . .
C C19B 0.5367(2) 0.76729(12) 0.00149(13) 0.0442(6) Uani d 1 . .
H H19C 0.521337 0.805729 -0.033959 0.053 Uiso calc 1 . .
H H19D 0.616236 0.773125 0.017978 0.053 Uiso calc 1 . .
C C20B 0.5526(2) 0.69606(12) -0.00798(11) 0.0359(5) Uani d 1 . .
C C21B 0.4943(3) 0.68917(15) -0.05345(12) 0.0488(6) Uani d 1 . .
H H21B 0.442817 0.728294 -0.077543 0.059 Uiso calc 1 . .
C C22B 0.5111(3) 0.62506(18) -0.06389(13) 0.0573(8) Uani d 1 . .
H H22B 0.471649 0.621575 -0.095064 0.069 Uiso calc 1 . .
C C23B 0.5855(3) 0.56663(15) -0.02866(13) 0.0524(7) Uani d 1 . .
H H23B 0.598908 0.523844 -0.036292 0.063 Uiso calc 1 . .
C C24B 0.6400(3) 0.57196(13) 0.01807(12) 0.0516(7) Uani d 1 . .
H H24B 0.688022 0.532036 0.042923 0.062 Uiso calc 1 . .
C C25B 0.6243(3) 0.63638(13) 0.02859(12) 0.0440(6) Uani d 1 . .
H H25B 0.661956 0.639434 0.060301 0.053 Uiso calc 1 . .
C C26B -0.3399(3) 1.21002(18) 0.20007(13) 0.0585(8) Uani d 1 . .
H H26D -0.383061 1.258173 0.190106 0.088 Uiso calc 1 . .
H H26E -0.257378 1.206576 0.217922 0.088 Uiso calc 1 . .
H H26F -0.395555 1.178403 0.225470 0.088 Uiso calc 1 . .
C C27B -0.1821(3) 0.45199(14) 0.37586(12) 0.0464(6) Uani d 1 . .
H H27D -0.185034 0.408726 0.407067 0.070 Uiso calc 1 . .
H H27E -0.196837 0.443262 0.341629 0.070 Uiso calc 1 . .
H H27F -0.249514 0.488044 0.380591 0.070 Uiso calc 1 . .
S S1C 1.11763(6) -0.22107(3) 0.54167(2) 0.03300(13) Uani d 1 . .
S S2C 1.13700(7) -0.06552(3) 0.47861(3) 0.04438(16) Uani d 1 . .
N N1C 0.92728(19) -0.16897(9) 0.60427(8) 0.0310(4) Uani d 1 . .
N N2C 0.96835(19) -0.11438(10) 0.56067(8) 0.0308(4) Uani d 1 . .
H H3N2 0.941(3) -0.0668(18) 0.5497(14) 0.062(9) Uiso d 1 . .
O O1C 0.38467(17) 0.18373(9) 0.67618(8) 0.0424(4) Uani d 1 . .
O O2C 0.7281(2) -0.53080(10) 0.86542(9) 0.0595(5) Uani d 1 . .
C C1C 0.4978(2) -0.00762(13) 0.71071(10) 0.0383(5) Uani d 1 . .
H H1CA 0.489065 -0.050567 0.739130 0.046 Uiso calc 1 . .
C C2C 0.4318(2) 0.05467(13) 0.71624(10) 0.0375(5) Uani d 1 . .
H H2CA 0.380330 0.053488 0.748040 0.045 Uiso calc 1 . .
C C3C 0.4429(2) 0.11881(12) 0.67410(10) 0.0324(5) Uani d 1 . .
C C4C 0.5178(2) 0.11903(13) 0.62654(11) 0.0402(6) Uani d 1 . .
H H4CA 0.523531 0.161930 0.597630 0.048 Uiso calc 1 . .
C C5C 0.5838(2) 0.05681(12) 0.62143(10) 0.0377(5) Uani d 1 . .
H H5CA 0.633646 0.058137 0.589190 0.045 Uiso calc 1 . .
C C6C 0.5768(2) -0.00852(12) 0.66427(10) 0.0316(5) Uani d 1 . .
C C7C 0.6511(2) -0.07643(12) 0.66400(10) 0.0339(5) Uani d 1 . .
H H7CA 0.622182 -0.117503 0.689193 0.041 Uiso calc 1 . .
C C8C 0.7550(2) -0.08630(11) 0.63195(9) 0.0306(5) Uani d 1 . .
H H8CA 0.782189 -0.046291 0.604652 0.037 Uiso calc 1 . .
C C9C 0.8293(2) -0.15577(11) 0.63682(9) 0.0297(5) Uani d 1 . .
C C10C 0.7988(2) -0.21889(12) 0.68407(10) 0.0318(5) Uani d 1 . .
H H10C 0.760475 -0.211209 0.716178 0.038 Uiso calc 1 . .
C C11C 0.8219(2) -0.28565(12) 0.68419(10) 0.0319(5) Uani d 1 . .
H H11C 0.856297 -0.292752 0.651316 0.038 Uiso calc 1 . .
C C12C 0.7979(2) -0.34955(12) 0.73162(10) 0.0321(5) Uani d 1 . .
C C13C 0.8149(3) -0.41598(12) 0.72411(11) 0.0399(6) Uani d 1 . .
H H13C 0.841893 -0.419045 0.689104 0.048 Uiso calc 1 . .
C C14C 0.7926(3) -0.47799(13) 0.76760(12) 0.0451(6) Uani d 1 . .
H H14C 0.803828 -0.521705 0.761452 0.054 Uiso calc 1 . .
C C15C 0.7540(3) -0.47420(13) 0.81963(11) 0.0430(6) Uani d 1 . .
C C16C 0.7396(2) -0.40854(13) 0.82858(11) 0.0411(6) Uani d 1 . .
H H16C 0.715610 -0.406011 0.864018 0.049 Uiso calc 1 . .
C C17C 0.7607(2) -0.34747(12) 0.78525(10) 0.0343(5) Uani d 1 . .
H H17C 0.750003 -0.303980 0.791764 0.041 Uiso calc 1 . .
C C18C 1.0683(2) -0.12894(13) 0.52717(10) 0.0342(5) Uani d 1 . .
C C19C 1.2426(2) -0.21912(12) 0.48679(11) 0.0356(5) Uani d 1 . .
H H19E 1.211522 -0.184086 0.451463 0.043 Uiso calc 1 . .
H H19F 1.323596 -0.205913 0.496674 0.043 Uiso calc 1 . .
C C20C 1.2686(2) -0.29216(11) 0.48084(9) 0.0304(5) Uani d 1 . .
C C21C 1.3916(2) -0.33277(13) 0.49416(12) 0.0403(6) Uani d 1 . .
H H21C 1.457608 -0.315225 0.507770 0.048 Uiso calc 1 . .
C C22C 1.4165(3) -0.39910(14) 0.48731(14) 0.0518(7) Uani d 1 . .
H H22C 1.498957 -0.425961 0.496461 0.062 Uiso calc 1 . .
C C23C 1.3198(3) -0.42546(13) 0.46702(13) 0.0470(7) Uani d 1 . .
H H23C 1.337010 -0.469916 0.462221 0.056 Uiso calc 1 . .
C C24C 1.1982(3) -0.38611(14) 0.45391(12) 0.0437(6) Uani d 1 . .
H H24C 1.132802 -0.404143 0.440387 0.052 Uiso calc 1 . .
C C25C 1.1717(2) -0.31965(13) 0.46060(11) 0.0378(5) Uani d 1 . .
H H25C 1.088770 -0.293331 0.451523 0.045 Uiso calc 1 . .
C C26C 0.2749(2) 0.18433(14) 0.71364(12) 0.0421(6) Uani d 1 . .
H H26G 0.235743 0.232671 0.707503 0.063 Uiso calc 1 . .
H H26H 0.304629 0.163257 0.751748 0.063 Uiso calc 1 . .
H H26I 0.210361 0.157478 0.706877 0.063 Uiso calc 1 . .
C C27C 0.7472(4) -0.59989(16) 0.85860(16) 0.0765(11) Uani d 1 . .
H H27G 0.720411 -0.634840 0.892439 0.115 Uiso calc 1 . .
H H27H 0.838932 -0.612035 0.851000 0.115 Uiso calc 1 . .
H H27I 0.694871 -0.598980 0.827822 0.115 Uiso calc 1 . .
S S2D 0.87082(7) 0.94461(4) -0.02823(3) 0.05084(18) Uani d 1 . .
N N1D 0.67804(19) 0.84475(11) 0.10430(9) 0.0368(4) Uani d 1 . .
N N2D 0.71944(19) 0.89845(11) 0.06061(9) 0.0353(4) Uani d 1 . .
H H4N2 0.680(3) 0.9447(19) 0.0493(15) 0.066(10) Uiso d 1 . .
O O1D 0.17094(18) 1.21299(9) 0.17203(9) 0.0464(4) Uani d 1 . .
O O2D 0.4571(2) 0.49382(9) 0.36916(8) 0.0481(4) Uani d 1 . .
C C1D 0.2135(2) 1.02822(12) 0.17183(11) 0.0360(5) Uani d 1 . .
H H1DA 0.165625 0.989735 0.179164 0.043 Uiso calc 1 . .
C C2D 0.1496(2) 1.09145(13) 0.17662(11) 0.0389(5) Uani d 1 . .
H H2DA 0.060380 1.095586 0.186367 0.047 Uiso calc 1 . .
C C3D 0.2215(2) 1.14876(12) 0.16658(10) 0.0352(5) Uani d 1 . .
C C4D 0.3540(2) 1.14194(13) 0.15068(11) 0.0391(6) Uani d 1 . .
H H4DA 0.401831 1.180437 0.143535 0.047 Uiso calc 1 . .
C C5D 0.4150(2) 1.07893(12) 0.14542(10) 0.0359(5) Uani d 1 . .
H H5DA 0.503412 1.075558 0.134304 0.043 Uiso calc 1 . .
C C6D 0.3464(2) 1.01957(12) 0.15651(9) 0.0308(5) Uani d 1 . .
C C7D 0.4073(2) 0.95049(11) 0.15394(9) 0.0297(5) Uani d 1 . .
H H7DA 0.356137 0.913176 0.167502 0.036 Uiso calc 1 . .
C C8D 0.5280(2) 0.93413(12) 0.13443(9) 0.0311(5) Uani d 1 . .
H H8DA 0.579507 0.970872 0.118385 0.037 Uiso calc 1 . .
C C9D 0.5835(2) 0.86182(12) 0.13692(10) 0.0310(5) Uani d 1 . .
C C10D 0.5399(2) 0.80078(12) 0.18230(10) 0.0333(5) Uani d 1 . .
H H10D 0.490036 0.810412 0.211485 0.040 Uiso calc 1 . .
C C11D 0.5664(2) 0.73254(12) 0.18488(10) 0.0358(5) Uani d 1 . .
H H11D 0.606774 0.723634 0.153544 0.043 Uiso calc 1 . .
C C12D 0.5375(2) 0.67071(12) 0.23253(10) 0.0363(5) Uani d 1 . .
C C13D 0.5449(3) 0.60356(14) 0.22646(12) 0.0479(6) Uani d 1 . .
H H13D 0.567937 0.599002 0.191540 0.058 Uiso calc 1 . .
C C14D 0.5193(3) 0.54365(14) 0.27040(12) 0.0489(7) Uani d 1 . .
H H14D 0.524588 0.499738 0.264807 0.059 Uiso calc 1 . .
C C15D 0.4856(3) 0.54910(13) 0.32285(11) 0.0409(6) Uani d 1 . .
C C16D 0.4824(2) 0.61498(13) 0.33092(11) 0.0386(5) Uani d 1 . .
H H16D 0.463280 0.618790 0.366341 0.046 Uiso calc 1 . .
C C17D 0.5073(2) 0.67434(12) 0.28650(11) 0.0354(5) Uani d 1 . .
H H17D 0.504116 0.717948 0.292432 0.043 Uiso calc 1 . .
C C18D 0.8177(2) 0.88359(15) 0.02564(13) 0.0453(6) Uani d 1 . .
C C26D 0.0331(3) 1.22342(15) 0.18465(15) 0.0539(7) Uani d 1 . .
H H26J 0.009561 1.270676 0.186504 0.081 Uiso calc 1 . .
H H26K 0.014110 1.188981 0.220161 0.081 Uiso calc 1 . .
H H26L -0.017203 1.217610 0.155763 0.081 Uiso calc 1 . .
C C27D 0.4637(3) 0.42460(14) 0.36333(13) 0.0554(7) Uani d 1 . .
H H27J 0.436668 0.391242 0.397991 0.083 Uiso calc 1 . .
H H27K 0.552803 0.409205 0.354291 0.083 Uiso calc 1 . .
H H27L 0.405868 0.427030 0.333790 0.083 Uiso calc 1 . .
C C1B -0.1596(13) 1.0124(6) 0.2057(4) 0.029(2) Uani d 0.667(7) A 1
H H1BA -0.139365 0.976700 0.239899 0.035 Uiso calc 0.667(7) A 1
C C2B -0.2170(17) 1.0787(6) 0.2066(4) 0.030(2) Uani d 0.667(7) A 1
H H2BA -0.231049 1.088033 0.240317 0.036 Uiso calc 0.667(7) A 1
C C3B -0.2530(12) 1.1308(4) 0.1560(3) 0.0299(19) Uani d 0.667(7) A 1
C C4B -0.2285(12) 1.1158(4) 0.1058(3) 0.0291(17) Uani d 0.667(7) A 1
H H4BA -0.253074 1.150920 0.071809 0.035 Uiso calc 0.667(7) A 1
C C5B -0.1684(9) 1.0497(5) 0.1060(4) 0.0258(17) Uani d 0.667(7) A 1
H H5BA -0.153061 1.040639 0.072191 0.031 Uiso calc 0.667(7) A 1
C C6B -0.1304(8) 0.9961(5) 0.1564(3) 0.0209(16) Uani d 0.667(7) A 1
C C7B -0.0605(7) 0.9261(4) 0.1610(3) 0.0268(14) Uani d 0.667(7) A 1
H H7BA -0.060254 0.890582 0.195945 0.032 Uiso calc 0.667(7) A 1
C C8B 0.0037(6) 0.9091(4) 0.1185(2) 0.0276(12) Uani d 0.667(7) A 1
H H8BA 0.002944 0.942997 0.082753 0.033 Uiso calc 0.667(7) A 1
N N1B 0.1817(5) 0.8225(2) 0.10207(19) 0.0291(10) Uani d 0.667(7) A 1
C C9B 0.0749(6) 0.8374(3) 0.12805(19) 0.0269(10) Uani d 0.667(7) A 1
C C10B 0.0237(4) 0.77673(17) 0.17134(15) 0.0293(10) Uani d 0.667(7) A 1
H H10B -0.067534 0.776853 0.174888 0.035 Uiso calc 0.667(7) A 1
C C11B 0.0995(4) 0.7220(2) 0.20555(17) 0.0310(10) Uani d 0.667(7) A 1
H H11B 0.190427 0.723056 0.201807 0.037 Uiso calc 0.667(7) A 1
C C12B 0.0539(6) 0.6597(2) 0.24877(17) 0.0291(10) Uani d 0.667(7) A 1
C C13B 0.1395(5) 0.6162(3) 0.2913(2) 0.0331(11) Uani d 0.667(7) A 1
H H13B 0.224929 0.627323 0.291609 0.040 Uiso calc 0.667(7) A 1
C C14B 0.1013(8) 0.5567(4) 0.3331(4) 0.0309(17) Uani d 0.667(7) A 1
H H14B 0.159726 0.528900 0.361364 0.037 Uiso calc 0.667(7) A 1
C C15B -0.0261(14) 0.5392(7) 0.3321(7) 0.0276(18) Uani d 0.667(7) A 1
C C16B -0.1120(6) 0.5806(4) 0.2896(3) 0.0311(15) Uani d 0.667(7) A 1
H H16B -0.195961 0.568073 0.288374 0.037 Uiso calc 0.667(7) A 1
C C17B -0.0728(6) 0.6407(3) 0.2489(2) 0.0304(10) Uani d 0.667(7) A 1
H H17B -0.132224 0.668952 0.221220 0.036 Uiso calc 0.667(7) A 1
C C1X -0.139(3) 0.9949(10) 0.2158(6) 0.021(3) Uani d 0.333(7) A 2
H H1XB -0.111834 0.963916 0.251090 0.025 Uiso calc 0.333(7) A 2
C C2X -0.212(4) 1.0607(11) 0.2108(9) 0.029(4) Uani d 0.333(7) A 2
H H2XB -0.233806 1.072327 0.243153 0.035 Uiso calc 0.333(7) A 2
C C3X -0.253(2) 1.1094(8) 0.1593(8) 0.029(4) Uani d 0.333(7) A 2
C C4X -0.221(2) 1.0902(8) 0.1111(6) 0.026(4) Uani d 0.333(7) A 2
H H4XB -0.247986 1.121596 0.075905 0.031 Uiso calc 0.333(7) A 2
C C5X -0.1507(19) 1.0247(8) 0.1159(7) 0.026(4) Uani d 0.333(7) A 2
H H5XB -0.131880 1.012595 0.083493 0.032 Uiso calc 0.333(7) A 2
C C6X -0.1057(17) 0.9753(8) 0.1680(7) 0.023(4) Uani d 0.333(7) A 2
C C7X -0.0213(13) 0.9091(8) 0.1718(6) 0.030(3) Uani d 0.333(7) A 2
H H7XB -0.010847 0.875995 0.207777 0.036 Uiso calc 0.333(7) A 2
C C8X 0.0432(11) 0.8893(6) 0.1309(4) 0.022(2) Uani d 0.333(7) A 2
H H8XB 0.029093 0.918740 0.093893 0.027 Uiso calc 0.333(7) A 2
N N1X 0.2384(10) 0.8148(5) 0.1119(4) 0.0275(19) Uani d 0.333(7) A 2
C C9X 0.1350(11) 0.8235(4) 0.1415(4) 0.0262(19) Uani d 0.333(7) A 2
C C10X 0.1172(8) 0.7579(5) 0.1892(3) 0.030(2) Uani d 0.333(7) A 2
H H10E 0.192881 0.727915 0.205173 0.036 Uiso calc 0.333(7) A 2
C C11X 0.0016(7) 0.7388(3) 0.2107(3) 0.032(2) Uani d 0.333(7) A 2
H H11E -0.073871 0.770751 0.197430 0.039 Uiso calc 0.333(7) A 2
C C12X -0.0153(12) 0.6696(4) 0.2549(3) 0.0274(18) Uani d 0.333(7) A 2
C C13X 0.0832(11) 0.6316(5) 0.2930(4) 0.031(2) Uani d 0.333(7) A 2
H H13E 0.162299 0.649756 0.293077 0.038 Uiso calc 0.333(7) A 2
C C14X 0.0608(17) 0.5656(9) 0.3311(9) 0.040(5) Uani d 0.333(7) A 2
H H14E 0.126458 0.540056 0.356782 0.048 Uiso calc 0.333(7) A 2
C C15X -0.055(3) 0.5364(16) 0.3323(16) 0.039(6) Uani d 0.333(7) A 2
C C16X -0.1558(12) 0.5768(7) 0.2966(7) 0.028(3) Uani d 0.333(7) A 2
H H16E -0.237504 0.560458 0.298540 0.033 Uiso calc 0.333(7) A 2
C C17X -0.1335(12) 0.6423(5) 0.2579(4) 0.034(2) Uani d 0.333(7) A 2
H H17E -0.200591 0.668545 0.233116 0.040 Uiso calc 0.333(7) A 2
S S1D 0.8699(3) 0.79428(15) 0.04235(14) 0.0365(7) Uani d 0.653(15) B 1
C C19D 0.9873(8) 0.7925(4) -0.0153(4) 0.051(2) Uani d 0.653(15) B 1
H H19I 0.950782 0.825342 -0.050551 0.061 Uiso calc 0.653(15) B 1
H H19J 1.069360 0.808008 -0.008995 0.061 Uiso calc 0.653(15) B 1
C C20D 1.0154(10) 0.7177(4) -0.0193(5) 0.044(4) Uani d 0.653(15) B 1
C C21D 1.1364(9) 0.6760(6) -0.0038(8) 0.061(4) Uani d 0.653(15) B 1
H H21E 1.200316 0.692883 0.011566 0.073 Uiso calc 0.653(15) B 1
C C22D 1.1633(10) 0.6110(5) -0.0105(6) 0.085(4) Uani d 0.653(15) B 1
H H22E 1.246292 0.584690 -0.001506 0.102 Uiso calc 0.653(15) B 1
C C23D 1.0684(8) 0.5845(4) -0.0306(5) 0.074(3) Uani d 0.653(15) B 1
H H23E 1.087546 0.539982 -0.035108 0.088 Uiso calc 0.653(15) B 1
C C24D 0.9478(9) 0.6212(6) -0.0441(5) 0.071(3) Uani d 0.653(15) B 1
H H24E 0.883543 0.602240 -0.057484 0.085 Uiso calc 0.653(15) B 1
C C25D 0.9208(10) 0.6879(6) -0.0376(7) 0.054(3) Uani d 0.653(15) B 1
H H25E 0.836706 0.713090 -0.045780 0.065 Uiso calc 0.653(15) B 1
S S1Y 0.8920(8) 0.7789(5) 0.0574(5) 0.0813(19) Uani d 0.347(15) B 2
C C19Y 1.0241(12) 0.7814(8) 0.0076(8) 0.054(4) Uani d 0.347(15) B 2
H H19G 1.013928 0.826836 -0.022623 0.065 Uiso calc 0.347(15) B 2
H H19H 1.108093 0.776286 0.025658 0.065 Uiso calc 0.347(15) B 2
C C20Y 1.0216(16) 0.7214(10) -0.0157(9) 0.044(8) Uani d 0.347(15) B 2
C C21Y 1.1406(16) 0.6813(10) -0.0196(13) 0.056(6) Uani d 0.347(15) B 2
H H21D 1.217987 0.693653 -0.009528 0.067 Uiso calc 0.347(15) B 2
C C22Y 1.1474(18) 0.6241(9) -0.0378(9) 0.077(6) Uani d 0.347(15) B 2
H H22D 1.226880 0.594744 -0.036620 0.092 Uiso calc 0.347(15) B 2
C C23Y 1.036(2) 0.6105(11) -0.0579(9) 0.090(7) Uani d 0.347(15) B 2
H H23D 1.038945 0.571969 -0.070840 0.109 Uiso calc 0.347(15) B 2
C C24Y 0.9215(19) 0.6529(12) -0.0588(9) 0.068(5) Uani d 0.347(15) B 2
H H24D 0.845672 0.642475 -0.071739 0.082 Uiso calc 0.347(15) B 2
C C25Y 0.913(2) 0.7121(10) -0.0411(12) 0.051(4) Uani d 0.347(15) B 2
H H25D 0.836440 0.744372 -0.046356 0.061 Uiso calc 0.347(15) B 2

loop_
_atom_site_aniso_label
_atom_site_aniso_U_11
_atom_site_aniso_U_22
_atom_site_aniso_U_33
_atom_site_aniso_U_12
_atom_site_aniso_U_13
_atom_site_aniso_U_23
S1A 0.0301(3) 0.0200(2) 0.0393(3) -0.00488(19) 0.0081(2) -0.0098(2)
S2A 0.0309(3) 0.0217(2) 0.0313(3) -0.00635(19) 0.0073(2) -0.0069(2)
N1A 0.0334(9) 0.0227(8) 0.0307(10) -0.0076(7) 0.0069(8) -0.0084(7)
N2A 0.0315(9) 0.0186(9) 0.0308(10) -0.0053(7) 0.0080(8) -0.0071(7)
O1A 0.0435(10) 0.0347(9) 0.0599(12) 0.0027(7) 0.0104(9) -0.0222(8)
O2A 0.0482(10) 0.0340(9) 0.0518(12) -0.0091(8) -0.0051(9) 0.0102(8)
C1A 0.0329(11) 0.0358(12) 0.0340(12) -0.0105(9) 0.0066(9) -0.0164(10)
C2A 0.0289(11) 0.0418(13) 0.0427(14) -0.0057(9) 0.0079(10) -0.0220(11)
C3A 0.0355(12) 0.0335(12) 0.0360(13) 0.0008(9) 0.0002(10) -0.0160(10)
C4A 0.0425(13) 0.0291(11) 0.0336(13) -0.0061(9) 0.0085(10) -0.0096(10)
C5A 0.0345(11) 0.0310(11) 0.0292(12) -0.0043(9) 0.0079(9) -0.0114(9)
C6A 0.0308(11) 0.0302(11) 0.0236(11) -0.0048(8) 0.0012(9) -0.0115(9)
C7A 0.0345(11) 0.0278(11) 0.0247(11) -0.0080(9) 0.0037(9) -0.0105(9)
C8A 0.0357(11) 0.0243(10) 0.0255(11) -0.0065(8) 0.0054(9) -0.0066(9)
C9A 0.0334(11) 0.0264(10) 0.0248(11) -0.0044(8) 0.0031(9) -0.0091(9)
C10A 0.0355(11) 0.0252(10) 0.0288(11) -0.0063(9) 0.0078(9) -0.0088(9)
C11A 0.0356(12) 0.0279(11) 0.0344(12) -0.0074(9) 0.0069(10) -0.0100(9)
C12A 0.0370(12) 0.0236(10) 0.0344(12) -0.0033(9) 0.0035(10) -0.0089(9)
C13A 0.0355(12) 0.0296(11) 0.0458(15) -0.0045(9) -0.0003(11) -0.0102(10)
C14A 0.0423(13) 0.0287(12) 0.0438(15) 0.0006(10) -0.0083(11) -0.0043(10)
C15A 0.0448(13) 0.0235(11) 0.0390(14) -0.0051(9) 0.0014(11) -0.0015(10)
C16A 0.0364(12) 0.0304(12) 0.0414(14) -0.0062(9) -0.0001(10) -0.0056(10)
C17A 0.0369(12) 0.0258(11) 0.0335(12) -0.0035(9) -0.0018(10) -0.0036(9)
C18A 0.0306(11) 0.0233(10) 0.0258(11) -0.0038(8) 0.0009(9) -0.0090(8)
C19A 0.0344(12) 0.0324(12) 0.0737(19) -0.0117(10) 0.0225(12) -0.0260(13)
C20A 0.0254(10) 0.0238(10) 0.0436(13) -0.0058(8) 0.0105(9) -0.0119(9)
C21A 0.0333(12) 0.0342(12) 0.0445(15) 0.0024(9) -0.0027(11) -0.0050(11)
C22A 0.0421(13) 0.0490(15) 0.0387(14) -0.0095(11) -0.0008(11) -0.0183(12)
C23A 0.0412(13) 0.0300(12) 0.0452(14) -0.0088(10) 0.0116(11) -0.0193(11)
C24A 0.0448(13) 0.0256(11) 0.0402(14) 0.0024(10) 0.0022(11) -0.0064(10)
C25A 0.0358(12) 0.0361(12) 0.0320(12) -0.0030(9) 0.0021(10) -0.0138(10)
C26A 0.0396(15) 0.0581(18) 0.103(3) -0.0019(13) 0.0169(16) -0.0499(19)
C27A 0.0535(17) 0.0412(15) 0.0609(19) -0.0163(12) -0.0006(14) 0.0159(13)
S1B 0.0543(3) 0.0217(3) 0.0302(3) -0.0108(2) 0.0017(3) -0.0054(2)
S2B 0.0332(3) 0.0219(2) 0.0328(3) -0.0084(2) -0.0018(2) -0.0040(2)
N2B 0.0628(14) 0.0239(10) 0.0314(11) -0.0189(9) 0.0156(10) -0.0112(8)
O1B 0.0473(11) 0.0752(14) 0.0357(10) 0.0109(10) -0.0045(8) -0.0181(9)
O2B 0.0474(10) 0.0287(8) 0.0323(9) -0.0060(7) -0.0001(7) -0.0015(7)
C18B 0.0459(13) 0.0242(10) 0.0245(11) -0.0113(9) -0.0045(10) -0.0072(9)
C19B 0.0366(13) 0.0252(12) 0.0653(18) -0.0047(9) 0.0082(12) -0.0087(11)
C20B 0.0368(12) 0.0258(11) 0.0392(13) -0.0058(9) 0.0057(10) -0.0032(10)
C21B 0.0485(15) 0.0496(15) 0.0412(15) -0.0040(12) 0.0010(12) -0.0063(12)
C22B 0.0634(19) 0.073(2) 0.0441(17) -0.0195(16) 0.0089(14) -0.0273(15)
C23B 0.075(2) 0.0416(15) 0.0479(17) -0.0237(14) 0.0275(15) -0.0219(13)
C24B 0.0726(19) 0.0271(12) 0.0473(16) 0.0031(12) 0.0079(14) -0.0067(11)
C25B 0.0520(15) 0.0334(13) 0.0436(15) 0.0029(11) -0.0059(12) -0.0111(11)
C26B 0.0617(18) 0.070(2) 0.0434(17) 0.0083(15) -0.0038(14) -0.0234(15)
C27B 0.0524(15) 0.0433(14) 0.0417(15) -0.0127(12) 0.0022(12) -0.0095(12)
S1C 0.0381(3) 0.0262(3) 0.0332(3) -0.0085(2) 0.0095(2) -0.0076(2)
S2C 0.0535(4) 0.0247(3) 0.0479(4) -0.0063(2) 0.0203(3) -0.0055(3)
N1C 0.0368(10) 0.0285(9) 0.0274(10) -0.0124(8) 0.0036(8) -0.0062(8)
N2C 0.0369(10) 0.0225(9) 0.0307(10) -0.0068(7) 0.0037(8) -0.0051(8)
O1C 0.0427(9) 0.0333(9) 0.0479(11) -0.0034(7) 0.0099(8) -0.0113(8)
O2C 0.0723(14) 0.0424(11) 0.0485(12) -0.0232(10) 0.0037(10) 0.0108(9)
C1C 0.0398(13) 0.0328(12) 0.0324(13) -0.0032(10) 0.0070(10) 0.0007(10)
C2C 0.0378(12) 0.0419(13) 0.0269(12) -0.0038(10) 0.0039(10) -0.0047(10)
C3C 0.0304(11) 0.0306(11) 0.0341(12) -0.0024(9) -0.0026(9) -0.0081(9)
C4C 0.0413(13) 0.0323(12) 0.0354(13) -0.0034(10) 0.0087(11) 0.0022(10)
C5C 0.0380(12) 0.0365(12) 0.0293(12) -0.0009(10) 0.0068(10) -0.0014(10)
C6C 0.0299(11) 0.0331(11) 0.0290(12) -0.0068(9) 0.0004(9) -0.0056(9)
C7C 0.0364(12) 0.0270(11) 0.0339(12) -0.0079(9) 0.0025(10) -0.0032(9)
C8C 0.0389(12) 0.0277(11) 0.0235(11) -0.0112(9) 0.0031(9) -0.0039(9)
C9C 0.0327(11) 0.0291(11) 0.0280(11) -0.0077(9) 0.0017(9) -0.0092(9)
C10C 0.0339(11) 0.0321(12) 0.0265(11) -0.0062(9) 0.0078(9) -0.0063(9)
C11C 0.0356(12) 0.0317(12) 0.0271(12) -0.0077(9) 0.0042(9) -0.0071(9)
C12C 0.0311(11) 0.0310(11) 0.0316(12) -0.0081(9) 0.0002(9) -0.0052(9)
C13C 0.0532(15) 0.0320(12) 0.0350(13) -0.0111(11) -0.0006(11) -0.0093(10)
C14C 0.0563(16) 0.0306(12) 0.0463(16) -0.0123(11) -0.0056(12) -0.0066(11)
C15C 0.0431(14) 0.0374(13) 0.0394(14) -0.0152(11) -0.0012(11) 0.0034(11)
C16C 0.0387(13) 0.0445(14) 0.0328(13) -0.0083(10) 0.0061(10) -0.0030(11)
C17C 0.0333(11) 0.0330(12) 0.0331(13) -0.0055(9) 0.0036(10) -0.0065(10)
C18C 0.0307(11) 0.0403(13) 0.0373(13) -0.0051(9) -0.0026(10) -0.0196(10)
C19C 0.0370(12) 0.0304(11) 0.0377(13) -0.0084(9) 0.0116(10) -0.0090(10)
C20C 0.0329(11) 0.0272(11) 0.0285(11) -0.0073(9) 0.0076(9) -0.0057(9)
C21C 0.0338(12) 0.0352(13) 0.0499(15) -0.0066(10) -0.0005(11) -0.0106(11)
C22C 0.0405(14) 0.0351(14) 0.072(2) 0.0016(11) 0.0072(13) -0.0111(13)
C23C 0.0533(16) 0.0315(13) 0.0578(17) -0.0107(11) 0.0216(13) -0.0182(12)
C24C 0.0499(15) 0.0432(14) 0.0460(15) -0.0161(11) 0.0081(12) -0.0226(12)
C25C 0.0337(12) 0.0391(13) 0.0386(14) -0.0047(10) 0.0020(10) -0.0106(11)
C26C 0.0379(13) 0.0456(14) 0.0449(15) -0.0023(11) 0.0025(11) -0.0192(12)
C27C 0.105(3) 0.0408(17) 0.071(2) -0.0374(18) -0.011(2) 0.0111(15)
S2D 0.0492(4) 0.0477(4) 0.0563(4) -0.0066(3) 0.0186(3) -0.0207(3)
N1D 0.0320(10) 0.0413(11) 0.0354(11) -0.0110(8) -0.0014(8) -0.0079(9)
N2D 0.0332(10) 0.0341(11) 0.0376(11) -0.0052(8) 0.0027(8) -0.0106(9)
O1D 0.0450(10) 0.0380(9) 0.0616(12) -0.0128(8) 0.0166(9) -0.0233(9)
O2D 0.0618(12) 0.0322(9) 0.0441(11) -0.0108(8) 0.0040(9) -0.0033(8)
C1D 0.0349(12) 0.0310(12) 0.0423(14) -0.0131(9) 0.0062(10) -0.0098(10)
C2D 0.0347(12) 0.0392(13) 0.0432(14) -0.0128(10) 0.0095(11) -0.0124(11)
C3D 0.0416(13) 0.0306(11) 0.0343(13) -0.0102(10) 0.0081(10) -0.0109(10)
C4D 0.0401(13) 0.0372(13) 0.0425(14) -0.0190(10) 0.0108(11) -0.0129(11)
C5D 0.0349(12) 0.0365(12) 0.0361(13) -0.0130(10) 0.0101(10) -0.0098(10)
C6D 0.0341(11) 0.0335(11) 0.0232(11) -0.0119(9) 0.0021(9) -0.0045(9)
C7D 0.0321(11) 0.0299(11) 0.0253(11) -0.0101(9) 0.0016(9) -0.0044(9)
C8D 0.0339(11) 0.0347(12) 0.0224(11) -0.0112(9) 0.0008(9) -0.0039(9)
C9D 0.0268(11) 0.0372(12) 0.0291(12) -0.0045(9) -0.0015(9) -0.0107(10)
C10D 0.0300(11) 0.0374(12) 0.0298(12) -0.0061(9) -0.0007(9) -0.0069(10)
C11D 0.0400(13) 0.0374(12) 0.0301(12) -0.0033(10) -0.0059(10) -0.0109(10)
C12D 0.0401(13) 0.0345(12) 0.0321(13) -0.0044(10) -0.0061(10) -0.0071(10)
C13D 0.0727(19) 0.0376(13) 0.0355(14) -0.0083(12) -0.0067(13) -0.0132(11)
C14D 0.0716(19) 0.0338(13) 0.0421(15) -0.0105(12) -0.0076(13) -0.0111(11)
C15D 0.0424(13) 0.0351(13) 0.0419(14) -0.0062(10) -0.0050(11) -0.0072(11)
C16D 0.0382(13) 0.0396(13) 0.0360(13) -0.0058(10) 0.0048(10) -0.0101(11)
C17D 0.0334(12) 0.0319(12) 0.0401(13) -0.0034(9) 0.0005(10) -0.0111(10)
C18D 0.0307(12) 0.0566(16) 0.0632(18) 0.0055(11) -0.0055(12) -0.0428(14)
C26D 0.0476(15) 0.0446(15) 0.073(2) -0.0082(12) 0.0203(14) -0.0268(14)
C27D 0.073(2) 0.0348(14) 0.0557(18) -0.0164(13) -0.0096(15) -0.0062(12)
C1B 0.034(4) 0.028(5) 0.017(3) -0.006(3) -0.003(3) 0.003(3)
C2B 0.031(3) 0.036(6) 0.028(4) -0.006(5) 0.003(3) -0.017(4)
C3B 0.031(3) 0.038(5) 0.026(3) -0.013(4) 0.0024(18) -0.013(3)
C4B 0.029(2) 0.029(4) 0.028(3) -0.005(4) 0.0014(18) -0.007(3)
C5B 0.025(3) 0.032(5) 0.018(3) -0.004(4) 0.001(2) -0.005(3)
C6B 0.023(3) 0.023(4) 0.014(4) -0.005(2) -0.002(3) -0.001(3)
C7B 0.026(3) 0.028(4) 0.027(3) -0.010(2) 0.006(2) -0.008(2)
C8B 0.032(3) 0.024(3) 0.026(3) -0.007(2) -0.0022(19) -0.006(2)
N1B 0.034(2) 0.0267(18) 0.028(2) -0.0109(19) 0.0058(19) -0.0091(15)
C9B 0.028(2) 0.028(2) 0.029(2) -0.009(2) 0.0063(18) -0.0129(17)
C10B 0.034(2) 0.0270(18) 0.029(2) -0.0110(15) 0.0112(16) -0.0103(16)
C11B 0.032(2) 0.026(2) 0.037(2) -0.0098(19) 0.0076(16) -0.0130(19)
C12B 0.031(3) 0.0264(19) 0.031(2) -0.0069(18) 0.0028(19) -0.0100(17)
C13B 0.029(3) 0.032(2) 0.040(2) -0.004(2) 0.000(2) -0.0135(18)
C14B 0.032(4) 0.026(3) 0.034(3) -0.004(3) -0.009(3) -0.007(2)
C15B 0.036(5) 0.020(3) 0.026(3) -0.007(3) -0.005(3) -0.005(2)
C16B 0.025(3) 0.035(3) 0.035(3) -0.011(2) 0.003(3) -0.012(2)
C17B 0.031(3) 0.027(2) 0.030(2) -0.005(2) -0.003(2) -0.0031(16)
C1X 0.028(7) 0.021(8) 0.009(5) 0.000(5) -0.003(4) 0.000(5)
C2X 0.047(8) 0.016(9) 0.022(6) -0.011(7) 0.003(4) -0.001(4)
C3X 0.019(4) 0.019(7) 0.053(8) -0.005(5) 0.004(4) -0.017(5)
C4X 0.031(6) 0.027(10) 0.021(5) -0.011(9) -0.001(4) -0.005(6)
C5X 0.027(6) 0.019(8) 0.028(9) -0.001(6) -0.004(5) -0.003(7)
C6X 0.027(7) 0.018(8) 0.014(6) -0.006(5) -0.010(4) 0.011(5)
C7X 0.030(7) 0.025(6) 0.044(7) -0.007(4) -0.001(5) -0.020(5)
C8X 0.025(6) 0.022(7) 0.016(5) -0.010(4) 0.004(4) 0.001(4)
N1X 0.032(5) 0.023(3) 0.030(4) -0.009(4) 0.008(4) -0.012(3)
C9X 0.027(5) 0.025(4) 0.033(5) -0.010(4) 0.006(4) -0.017(3)
C10X 0.032(5) 0.027(5) 0.035(5) -0.002(3) 0.000(3) -0.014(4)
C11X 0.035(5) 0.027(4) 0.035(5) 0.003(3) 0.001(3) -0.013(3)
C12X 0.031(5) 0.026(4) 0.026(4) -0.008(4) 0.010(4) -0.010(3)
C13X 0.034(6) 0.025(5) 0.037(5) -0.011(4) 0.007(5) -0.011(4)
C14X 0.043(11) 0.041(7) 0.028(5) 0.010(7) -0.018(7) -0.006(4)
C15X 0.047(12) 0.034(8) 0.044(9) -0.015(7) 0.007(8) -0.020(7)
C16X 0.028(6) 0.015(4) 0.034(5) -0.006(4) 0.008(5) 0.000(3)
C17X 0.034(6) 0.028(4) 0.036(5) 0.000(4) 0.002(4) -0.008(3)
S1D 0.0330(8) 0.0158(8) 0.0538(12) 0.0001(6) 0.0177(7) -0.0066(7)
C19D 0.046(4) 0.040(3) 0.061(4) -0.007(3) 0.028(3) -0.012(3)
C20D 0.041(7) 0.025(4) 0.055(6) 0.000(4) 0.004(4) -0.001(4)
C21D 0.043(4) 0.054(5) 0.088(10) 0.013(4) -0.018(4) -0.034(6)
C22D 0.057(4) 0.044(4) 0.149(11) 0.006(3) -0.009(5) -0.029(5)
C23D 0.070(4) 0.052(4) 0.110(7) -0.029(3) 0.043(5) -0.039(4)
C24D 0.071(6) 0.087(7) 0.069(6) -0.054(5) 0.016(4) -0.030(5)
C25D 0.036(3) 0.046(6) 0.066(5) -0.007(4) -0.001(3) 0.001(6)
S1Y 0.040(2) 0.055(3) 0.114(4) -0.0129(18) 0.018(2) 0.020(3)
C19Y 0.028(5) 0.041(6) 0.098(12) -0.013(4) 0.019(6) -0.030(8)
C20Y 0.029(11) 0.061(13) 0.053(11) -0.025(8) 0.028(8) -0.032(9)
C21Y 0.050(8) 0.041(7) 0.075(14) -0.031(7) -0.004(6) -0.006(6)
C22Y 0.070(9) 0.039(7) 0.120(16) 0.013(6) -0.013(9) -0.030(9)
C23Y 0.133(19) 0.078(12) 0.088(13) -0.067(13) 0.035(12) -0.048(10)
C24Y 0.082(10) 0.080(13) 0.059(10) -0.054(10) 0.020(7) -0.028(10)
C25Y 0.043(7) 0.041(10) 0.055(7) -0.007(6) -0.007(5) 0.003(9)

loop_
_atom_type_symbol
_atom_type_description
_atom_type_scat_dispersion_real
_atom_type_scat_dispersion_imag
_atom_type_scat_source
C C 0.0181 0.0091 'International Tables Vol C Tables 4.2.6.8 and 6.1.1.4'
H H 0.0000 0.0000 'International Tables Vol C Tables 4.2.6.8 and 6.1.1.4'
N N 0.0311 0.0180 'International Tables Vol C Tables 4.2.6.8 and 6.1.1.4'
O O 0.0492 0.0322 'International Tables Vol C Tables 4.2.6.8 and 6.1.1.4'
S S 0.3331 0.5567 'International Tables Vol C Tables 4.2.6.8 and 6.1.1.4'

loop_
_geom_angle_atom_site_label_1
_geom_angle_atom_site_label_2
_geom_angle_atom_site_label_3
_geom_angle
C18A S1A C19A 101.27(10)
C9A N1A N2A 120.07(17)
C18A N2A N1A 118.15(17)
C18A N2A H1N2 115.8(19)
N1A N2A H1N2 126.1(19)
C3A O1A C26A 118.0(2)
C15A O2A C27A 117.6(2)
C6A C1A C2A 122.6(2)
C6A C1A H1AA 118.7
C2A C1A H1AA 118.7
C3A C2A C1A 118.7(2)
C3A C2A H2AA 120.6
C1A C2A H2AA 120.6
O1A C3A C2A 125.1(2)
O1A C3A C4A 115.0(2)
C2A C3A C4A 119.8(2)
C5A C4A C3A 120.7(2)
C5A C4A H4AA 119.7
C3A C4A H4AA 119.7
C4A C5A C6A 120.8(2)
C4A C5A H5AA 119.6
C6A C5A H5AA 119.6
C1A C6A C5A 117.3(2)
C1A C6A C7A 119.8(2)
C5A C6A C7A 122.84(19)
C8A C7A C6A 127.2(2)
C8A C7A H7AA 116.4
C6A C7A H7AA 116.4
C7A C8A C9A 125.1(2)
C7A C8A H8AA 117.5
C9A C8A H8AA 117.5
N1A C9A C8A 125.80(19)
N1A C9A C10A 114.22(18)
C8A C9A C10A 119.91(19)
C11A C10A C9A 122.3(2)
C11A C10A H10A 118.9
C9A C10A H10A 118.9
C10A C11A C12A 126.6(2)
C10A C11A H11A 116.7
C12A C11A H11A 116.7
C17A C12A C13A 117.3(2)
C17A C12A C11A 123.2(2)
C13A C12A C11A 119.5(2)
C14A C13A C12A 121.7(2)
C14A C13A H13A 119.2
C12A C13A H13A 119.2
C13A C14A C15A 119.9(2)
C13A C14A H14A 120.0
C15A C14A H14A 120.0
O2A C15A C16A 124.4(2)
O2A C15A C14A 115.8(2)
C16A C15A C14A 119.8(2)
C17A C16A C15A 119.5(2)
C17A C16A H16A 120.3
C15A C16A H16A 120.3
C16A C17A C12A 121.8(2)
C16A C17A H17A 119.1
C12A C17A H17A 119.1
N2A C18A S2A 121.55(15)
N2A C18A S1A 112.85(15)
S2A C18A S1A 125.60(13)
C20A C19A S1A 109.27(15)
C20A C19A H19A 109.8
S1A C19A H19A 109.8
C20A C19A H19B 109.8
S1A C19A H19B 109.8
H19A C19A H19B 108.3
C21A C20A C25A 118.5(2)
C21A C20A C19A 119.8(2)
C25A C20A C19A 121.7(2)
C22A C21A C20A 121.2(2)
C22A C21A H21A 119.4
C20A C21A H21A 119.4
C23A C22A C21A 119.9(2)
C23A C22A H22A 120.1
C21A C22A H22A 120.1
C24A C23A C22A 119.8(2)
C24A C23A H23A 120.1
C22A C23A H23A 120.1
C23A C24A C25A 120.6(2)
C23A C24A H24A 119.7
C25A C24A H24A 119.7
C24A C25A C20A 120.0(2)
C24A C25A H25A 120.0
C20A C25A H25A 120.0
O1A C26A H26A 109.5
O1A C26A H26B 109.5
H26A C26A H26B 109.5
O1A C26A H26C 109.5
H26A C26A H26C 109.5
H26B C26A H26C 109.5
O2A C27A H27A 109.5
O2A C27A H27B 109.5
H27A C27A H27B 109.5
O2A C27A H27C 109.5
H27A C27A H27C 109.5
H27B C27A H27C 109.5
C18B S1B C19B 101.73(11)
C18B N2B N1X 107.4(4)
C18B N2B N1B 122.2(3)
C18B N2B H2N2 115.3(19)
N1X N2B H2N2 133(2)
N1B N2B H2N2 122.3(19)
C3B O1B C26B 117.6(4)
C26B O1B C3X 116.9(7)
C15X O2B C27B 108.6(9)
C15B O2B C27B 121.0(4)
N2B C18B S2B 122.09(17)
N2B C18B S1B 112.17(16)
S2B C18B S1B 125.72(14)
C20B C19B S1B 107.82(16)
C20B C19B H19C 110.1
S1B C19B H19C 110.1
C20B C19B H19D 110.1
S1B C19B H19D 110.1
H19C C19B H19D 108.5
C21B C20B C25B 118.5(2)
C21B C20B C19B 120.1(2)
C25B C20B C19B 121.4(2)
C20B C21B C22B 121.0(3)
C20B C21B H21B 119.5
C22B C21B H21B 119.5
C23B C22B C21B 120.4(3)
C23B C22B H22B 119.8
C21B C22B H22B 119.8
C22B C23B C24B 119.2(3)
C22B C23B H23B 120.4
C24B C23B H23B 120.4
C23B C24B C25B 120.6(3)
C23B C24B H24B 119.7
C25B C24B H24B 119.7
C20B C25B C24B 120.2(3)
C20B C25B H25B 119.9
C24B C25B H25B 119.9
O1B C26B H26D 109.5
O1B C26B H26E 109.5
H26D C26B H26E 109.5
O1B C26B H26F 109.5
H26D C26B H26F 109.5
H26E C26B H26F 109.5
O2B C27B H27D 109.5
O2B C27B H27E 109.5
H27D C27B H27E 109.5
O2B C27B H27F 109.5
H27D C27B H27F 109.5
H27E C27B H27F 109.5
C18C S1C C19C 100.52(11)
C9C N1C N2C 119.70(18)
C18C N2C N1C 118.99(19)
C18C N2C H3N2 110(2)
N1C N2C H3N2 131(2)
C3C O1C C26C 117.62(18)
C15C O2C C27C 116.8(3)
C2C C1C C6C 122.4(2)
C2C C1C H1CA 118.8
C6C C1C H1CA 118.8
C1C C2C C3C 119.4(2)
C1C C2C H2CA 120.3
C3C C2C H2CA 120.3
O1C C3C C2C 124.0(2)
O1C C3C C4C 116.7(2)
C2C C3C C4C 119.2(2)
C5C C4C C3C 121.0(2)
C5C C4C H4CA 119.5
C3C C4C H4CA 119.5
C4C C5C C6C 120.7(2)
C4C C5C H5CA 119.7
C6C C5C H5CA 119.7
C1C C6C C5C 117.2(2)
C1C C6C C7C 118.6(2)
C5C C6C C7C 124.2(2)
C8C C7C C6C 127.7(2)
C8C C7C H7CA 116.2
C6C C7C H7CA 116.2
C7C C8C C9C 124.3(2)
C7C C8C H8CA 117.8
C9C C8C H8CA 117.8
N1C C9C C8C 126.8(2)
N1C C9C C10C 114.27(19)
C8C C9C C10C 118.89(19)
C11C C10C C9C 124.9(2)
C11C C10C H10C 117.5
C9C C10C H10C 117.5
C10C C11C C12C 125.9(2)
C10C C11C H11C 117.1
C12C C11C H11C 117.1
C13C C12C C17C 117.3(2)
C13C C12C C11C 119.6(2)
C17C C12C C11C 123.0(2)
C12C C13C C14C 121.8(2)
C12C C13C H13C 119.1
C14C C13C H13C 119.1
C15C C14C C13C 119.6(2)
C15C C14C H14C 120.2
C13C C14C H14C 120.2
O2C C15C C14C 125.2(2)
O2C C15C C16C 115.1(2)
C14C C15C C16C 119.7(2)
C17C C16C C15C 120.3(2)
C17C C16C H16C 119.8
C15C C16C H16C 119.8
C16C C17C C12C 121.2(2)
C16C C17C H17C 119.4
C12C C17C H17C 119.4
N2C C18C S2C 122.25(18)
N2C C18C S1C 113.37(18)
S2C C18C S1C 124.37(14)
C20C C19C S1C 108.63(15)
C20C C19C H19E 110.0
S1C C19C H19E 110.0
C20C C19C H19F 110.0
S1C C19C H19F 110.0
H19E C19C H19F 108.3
C25C C20C C21C 118.6(2)
C25C C20C C19C 120.9(2)
C21C C20C C19C 120.5(2)
C22C C21C C20C 120.5(2)
C22C C21C H21C 119.8
C20C C21C H21C 119.8
C23C C22C C21C 120.3(2)
C23C C22C H22C 119.9
C21C C22C H22C 119.9
C24C C23C C22C 119.8(2)
C24C C23C H23C 120.1
C22C C23C H23C 120.1
C23C C24C C25C 120.6(2)
C23C C24C H24C 119.7
C25C C24C H24C 119.7
C24C C25C C20C 120.2(2)
C24C C25C H25C 119.9
C20C C25C H25C 119.9
O1C C26C H26G 109.5
O1C C26C H26H 109.5
H26G C26C H26H 109.5
O1C C26C H26I 109.5
H26G C26C H26I 109.5
H26H C26C H26I 109.5
O2C C27C H27G 109.5
O2C C27C H27H 109.5
H27G C27C H27H 109.5
O2C C27C H27I 109.5
H27G C27C H27I 109.5
H27H C27C H27I 109.5
C9D N1D N2D 117.5(2)
N1D N2D C18D 119.7(2)
N1D N2D H4N2 125(2)
C18D N2D H4N2 115(2)
C3D O1D C26D 117.54(19)
C15D O2D C27D 117.7(2)
C2D C1D C6D 122.9(2)
C2D C1D H1DA 118.5
C6D C1D H1DA 118.5
C1D C2D C3D 118.7(2)
C1D C2D H2DA 120.7
C3D C2D H2DA 120.7
O1D C3D C4D 116.1(2)
O1D C3D C2D 124.2(2)
C4D C3D C2D 119.7(2)
C5D C4D C3D 120.6(2)
C5D C4D H4DA 119.7
C3D C4D H4DA 119.7
C4D C5D C6D 121.2(2)
C4D C5D H5DA 119.4
C6D C5D H5DA 119.4
C1D C6D C5D 116.8(2)
C1D C6D C7D 119.51(19)
C5D C6D C7D 123.6(2)
C8D C7D C6D 128.0(2)
C8D C7D H7DA 116.0
C6D C7D H7DA 116.0
C7D C8D C9D 123.8(2)
C7D C8D H8DA 118.1
C9D C8D H8DA 118.1
N1D C9D C8D 126.3(2)
N1D C9D C10D 114.7(2)
C8D C9D C10D 118.9(2)
C11D C10D C9D 125.1(2)
C11D C10D H10D 117.5
C9D C10D H10D 117.5
C10D C11D C12D 125.8(2)
C10D C11D H11D 117.1
C12D C11D H11D 117.1
C13D C12D C17D 116.7(2)
C13D C12D C11D 120.4(2)
C17D C12D C11D 122.9(2)
C14D C13D C12D 122.4(3)
C14D C13D H13D 118.8
C12D C13D H13D 118.8
C13D C14D C15D 119.8(2)
C13D C14D H14D 120.1
C15D C14D H14D 120.1
O2D C15D C14D 125.0(2)
O2D C15D C16D 115.7(2)
C14D C15D C16D 119.3(2)
C17D C16D C15D 120.1(2)
C17D C16D H16D 120.0
C15D C16D H16D 120.0
C16D C17D C12D 121.7(2)
C16D C17D H17D 119.1
C12D C17D H17D 119.1
N2D C18D S2D 122.8(2)
N2D C18D S1D 112.9(2)
S2D C18D S1D 124.23(17)
N2D C18D S1Y 109.0(3)
S2D C18D S1Y 128.0(2)
O1D C26D H26J 109.5
O1D C26D H26K 109.5
H26J C26D H26K 109.5
O1D C26D H26L 109.5
H26J C26D H26L 109.5
H26K C26D H26L 109.5
O2D C27D H27J 109.5
O2D C27D H27K 109.5
H27J C27D H27K 109.5
O2D C27D H27L 109.5
H27J C27D H27L 109.5
H27K C27D H27L 109.5
C2B C1B C6B 123.5(7)
C2B C1B H1BA 118.2
C6B C1B H1BA 118.2
C1B C2B C3B 118.2(7)
C1B C2B H2BA 120.9
C3B C2B H2BA 120.9
O1B C3B C2B 125.1(7)
O1B C3B C4B 114.9(7)
C2B C3B C4B 119.8(7)
C5B C4B C3B 120.8(7)
C5B C4B H4BA 119.6
C3B C4B H4BA 119.6
C4B C5B C6B 120.7(7)
C4B C5B H5BA 119.6
C6B C5B H5BA 119.6
C5B C6B C1B 116.8(7)
C5B C6B C7B 125.0(6)
C1B C6B C7B 118.1(7)
C8B C7B C6B 124.7(6)
C8B C7B H7BA 117.7
C6B C7B H7BA 117.7
C7B C8B C9B 120.4(5)
C7B C8B H8BA 119.8
C9B C8B H8BA 119.8
C9B N1B N2B 121.8(4)
N1B C9B C8B 125.4(4)
N1B C9B C10B 116.2(4)
C8B C9B C10B 118.4(4)
C11B C10B C9B 124.1(4)
C11B C10B H10B 117.9
C9B C10B H10B 117.9
C10B C11B C12B 126.4(4)
C10B C11B H11B 116.8
C12B C11B H11B 116.8
C13B C12B C17B 117.4(4)
C13B C12B C11B 119.9(4)
C17B C12B C11B 122.7(4)
C14B C13B C12B 122.1(5)
C14B C13B H13B 118.9
C12B C13B H13B 118.9
C13B C14B C15B 119.0(7)
C13B C14B H14B 120.5
C15B C14B H14B 120.5
C16B C15B C14B 120.0(7)
C16B C15B O2B 123.7(8)
C14B C15B O2B 116.1(6)
C15B C16B C17B 120.1(6)
C15B C16B H16B 120.0
C17B C16B H16B 120.0
C16B C17B C12B 121.3(4)
C16B C17B H17B 119.3
C12B C17B H17B 119.3
C2X C1X C6X 120.2(13)
C2X C1X H1XB 119.9
C6X C1X H1XB 119.9
C3X C2X C1X 122.4(15)
C3X C2X H2XB 118.8
C1X C2X H2XB 118.8
C2X C3X C4X 118.0(14)
C2X C3X O1B 123.5(13)
C4X C3X O1B 117.8(13)
C5X C4X C3X 119.9(13)
C5X C4X H4XB 120.1
C3X C4X H4XB 120.1
C4X C5X C6X 122.6(14)
C4X C5X H5XB 118.7
C6X C5X H5XB 118.7
C1X C6X C5X 116.9(12)
C1X C6X C7X 121.1(13)
C5X C6X C7X 121.9(13)
C8X C7X C6X 129.0(13)
C8X C7X H7XB 115.5
C6X C7X H7XB 115.5
C7X C8X C9X 123.2(10)
C7X C8X H8XB 118.4
C9X C8X H8XB 118.4
C9X N1X N2B 111.3(7)
N1X C9X C8X 125.6(8)
N1X C9X C10X 112.0(8)
C8X C9X C10X 122.3(8)
C11X C10X C9X 124.8(8)
C11X C10X H10E 117.6
C9X C10X H10E 117.6
C10X C11X C12X 124.1(8)
C10X C11X H11E 118.0
C12X C11X H11E 118.0
C17X C12X C13X 119.0(7)
C17X C12X C11X 118.6(8)
C13X C12X C11X 122.5(9)
C12X C13X C14X 118.4(10)
C12X C13X H13E 120.8
C14X C13X H13E 120.8
C15X C14X C13X 122.7(13)
C15X C14X H14E 118.6
C13X C14X H14E 118.6
O2B C15X C16X 130.1(16)
O2B C15X C14X 111.3(13)
C16X C15X C14X 118.2(15)
C15X C16X C17X 119.3(12)
C15X C16X H16E 120.3
C17X C16X H16E 120.3
C12X C17X C16X 122.2(9)
C12X C17X H17E 118.9
C16X C17X H17E 118.9
C18D S1D C19D 101.7(3)
C20D C19D S1D 110.8(6)
C20D C19D H19I 109.5
S1D C19D H19I 109.5
C20D C19D H19J 109.5
S1D C19D H19J 109.5
H19I C19D H19J 108.1
C25D C20D C21D 116.9(7)
C25D C20D C19D 121.2(7)
C21D C20D C19D 121.9(8)
C22D C21D C20D 121.4(9)
C22D C21D H21E 119.3
C20D C21D H21E 119.3
C21D C22D C23D 119.7(8)
C21D C22D H22E 120.2
C23D C22D H22E 120.2
C24D C23D C22D 121.6(7)
C24D C23D H23E 119.2
C22D C23D H23E 119.2
C23D C24D C25D 118.6(8)
C23D C24D H24E 120.7
C25D C24D H24E 120.7
C20D C25D C24D 121.6(8)
C20D C25D H25E 119.2
C24D C25D H25E 119.2
C19Y S1Y C18D 96.7(5)
C20Y C19Y S1Y 109.0(9)
C20Y C19Y H19G 109.9
S1Y C19Y H19G 109.9
C20Y C19Y H19H 109.9
S1Y C19Y H19H 109.9
H19G C19Y H19H 108.3
C25Y C20Y C21Y 118.4(14)
C25Y C20Y C19Y 123.5(14)
C21Y C20Y C19Y 117.3(13)
C22Y C21Y C20Y 121.4(13)
C22Y C21Y H21D 119.3
C20Y C21Y H21D 119.3
C21Y C22Y C23Y 119.0(14)
C21Y C22Y H22D 120.5
C23Y C22Y H22D 120.5
C24Y C23Y C22Y 119.9(13)
C24Y C23Y H23D 120.1
C22Y C23Y H23D 120.1
C23Y C24Y C25Y 121.8(15)
C23Y C24Y H24D 119.1
C25Y C24Y H24D 119.1
C20Y C25Y C24Y 118.0(15)
C20Y C25Y H25D 121.0
C24Y C25Y H25D 121.0

loop_
_geom_bond_atom_site_label_1
_geom_bond_atom_site_label_2
_geom_bond_distance
S1A C18A 1.760(2)
S1A C19A 1.814(2)
S2A C18A 1.661(2)
N1A C9A 1.298(3)
N1A N2A 1.371(3)
N2A C18A 1.344(3)
N2A H1N2 0.81(3)
O1A C3A 1.367(3)
O1A C26A 1.414(3)
O2A C15A 1.369(3)
O2A C27A 1.435(3)
C1A C6A 1.384(3)
C1A C2A 1.391(3)
C1A H1AA 0.9300
C2A C3A 1.386(3)
C2A H2AA 0.9300
C3A C4A 1.389(3)
C4A C5A 1.375(3)
C4A H4AA 0.9300
C5A C6A 1.405(3)
C5A H5AA 0.9300
C6A C7A 1.464(3)
C7A C8A 1.332(3)
C7A H7AA 0.9300
C8A C9A 1.462(3)
C8A H8AA 0.9300
C9A C10A 1.476(3)
C10A C11A 1.337(3)
C10A H10A 0.9300
C11A C12A 1.467(3)
C11A H11A 0.9300
C12A C17A 1.397(3)
C12A C13A 1.398(3)
C13A C14A 1.380(3)
C13A H13A 0.9300
C14A C15A 1.392(4)
C14A H14A 0.9300
C15A C16A 1.390(3)
C16A C17A 1.390(3)
C16A H16A 0.9300
C17A H17A 0.9300
C19A C20A 1.508(3)
C19A H19A 0.9700
C19A H19B 0.9700
C20A C21A 1.383(4)
C20A C25A 1.391(3)
C21A C22A 1.381(4)
C21A H21A 0.9300
C22A C23A 1.378(4)
C22A H22A 0.9300
C23A C24A 1.372(4)
C23A H23A 0.9300
C24A C25A 1.389(3)
C24A H24A 0.9300
C25A H25A 0.9300
C26A H26A 0.9600
C26A H26B 0.9600
C26A H26C 0.9600
C27A H27A 0.9600
C27A H27B 0.9600
C27A H27C 0.9600
S1B C18B 1.755(2)
S1B C19B 1.804(3)
S2B C18B 1.657(2)
N2B C18B 1.348(3)
N2B N1X 1.393(9)
N2B N1B 1.402(5)
N2B H2N2 0.82(3)
O1B C3B 1.248(9)
O1B C26B 1.423(3)
O1B C3X 1.613(16)
O2B C15X 1.309(19)
O2B C15B 1.406(9)
O2B C27B 1.426(3)
C19B C20B 1.509(3)
C19B H19C 0.9700
C19B H19D 0.9700
C20B C21B 1.375(4)
C20B C25B 1.384(3)
C21B C22B 1.381(4)
C21B H21B 0.9300
C22B C23B 1.369(5)
C22B H22B 0.9300
C23B C24B 1.372(4)
C23B H23B 0.9300
C24B C25B 1.388(4)
C24B H24B 0.9300
C25B H25B 0.9300
C26B H26D 0.9600
C26B H26E 0.9600
C26B H26F 0.9600
C27B H27D 0.9600
C27B H27E 0.9600
C27B H27F 0.9600
S1C C18C 1.763(2)
S1C C19C 1.825(2)
S2C C18C 1.648(3)
N1C C9C 1.314(3)
N1C N2C 1.362(3)
N2C C18C 1.352(3)
N2C H3N2 0.91(3)
O1C C3C 1.370(3)
O1C C26C 1.427(3)
O2C C15C 1.366(3)
O2C C27C 1.436(4)
C1C C2C 1.380(3)
C1C C6C 1.389(3)
C1C H1CA 0.9300
C2C C3C 1.382(3)
C2C H2CA 0.9300
C3C C4C 1.386(3)
C4C C5C 1.375(3)
C4C H4CA 0.9300
C5C C6C 1.400(3)
C5C H5CA 0.9300
C6C C7C 1.466(3)
C7C C8C 1.331(3)
C7C H7CA 0.9300
C8C C9C 1.460(3)
C8C H8CA 0.9300
C9C C10C 1.476(3)
C10C C11C 1.324(3)
C10C H10C 0.9300
C11C C12C 1.471(3)
C11C H11C 0.9300
C12C C13C 1.392(3)
C12C C17C 1.398(3)
C13C C14C 1.393(4)
C13C H13C 0.9300
C14C C15C 1.373(4)
C14C H14C 0.9300
C15C C16C 1.394(4)
C16C C17C 1.376(3)
C16C H16C 0.9300
C17C H17C 0.9300
C19C C20C 1.506(3)
C19C H19E 0.9700
C19C H19F 0.9700
C20C C25C 1.390(3)
C20C C21C 1.391(3)
C21C C22C 1.384(4)
C21C H21C 0.9300
C22C C23C 1.375(4)
C22C H22C 0.9300
C23C C24C 1.369(4)
C23C H23C 0.9300
C24C C25C 1.385(3)
C24C H24C 0.9300
C25C H25C 0.9300
C26C H26G 0.9600
C26C H26H 0.9600
C26C H26I 0.9600
C27C H27G 0.9600
C27C H27H 0.9600
C27C H27I 0.9600
S2D C18D 1.621(3)
N1D C9D 1.317(3)
N1D N2D 1.354(3)
N2D C18D 1.367(3)
N2D H4N2 0.91(4)
O1D C3D 1.367(3)
O1D C26D 1.428(3)
O2D C15D 1.366(3)
O2D C27D 1.434(3)
C1D C2D 1.382(3)
C1D C6D 1.393(3)
C1D H1DA 0.9300
C2D C3D 1.391(3)
C2D H2DA 0.9300
C3D C4D 1.391(3)
C4D C5D 1.373(3)
C4D H4DA 0.9300
C5D C6D 1.402(3)
C5D H5DA 0.9300
C6D C7D 1.458(3)
C7D C8D 1.340(3)
C7D H7DA 0.9300
C8D C9D 1.463(3)
C8D H8DA 0.9300
C9D C10D 1.471(3)
C10D C11D 1.337(3)
C10D H10D 0.9300
C11D C12D 1.461(3)
C11D H11D 0.9300
C12D C13D 1.395(3)
C12D C17D 1.403(4)
C13D C14D 1.380(4)
C13D H13D 0.9300
C14D C15D 1.385(4)
C14D H14D 0.9300
C15D C16D 1.396(4)
C16D C17D 1.378(3)
C16D H16D 0.9300
C17D H17D 0.9300
C18D S1D 1.709(4)
C18D S1Y 2.032(11)
C26D H26J 0.9600
C26D H26K 0.9600
C26D H26L 0.9600
C27D H27J 0.9600
C27D H27K 0.9600
C27D H27L 0.9600
C1B C2B 1.382(9)
C1B C6B 1.396(7)
C1B H1BA 0.9300
C2B C3B 1.384(8)
C2B H2BA 0.9300
C3B C4B 1.397(8)
C4B C5B 1.381(7)
C4B H4BA 0.9300
C5B C6B 1.396(7)
C5B H5BA 0.9300
C6B C7B 1.454(7)
C7B C8B 1.342(7)
C7B H7BA 0.9300
C8B C9B 1.466(6)
C8B H8BA 0.9300
N1B C9B 1.292(6)
C9B C10B 1.473(5)
C10B C11B 1.325(6)
C10B H10B 0.9300
C11B C12B 1.468(6)
C11B H11B 0.9300
C12B C13B 1.394(7)
C12B C17B 1.396(6)
C13B C14B 1.390(7)
C13B H13B 0.9300
C14B C15B 1.395(9)
C14B H14B 0.9300
C15B C16B 1.384(8)
C16B C17B 1.389(7)
C16B H16B 0.9300
C17B H17B 0.9300
C1X C2X 1.390(14)
C1X C6X 1.400(13)
C1X H1XB 0.9300
C2X C3X 1.385(14)
C2X H2XB 0.9300
C3X C4X 1.403(14)
C4X C5X 1.377(12)
C4X H4XB 0.9300
C5X C6X 1.412(12)
C5X H5XB 0.9300
C6X C7X 1.456(12)
C7X C8X 1.336(12)
C7X H7XB 0.9300
C8X C9X 1.463(11)
C8X H8XB 0.9300
N1X C9X 1.284(11)
C9X C10X 1.482(11)
C10X C11X 1.321(10)
C10X H10E 0.9300
C11X C12X 1.486(9)
C11X H11E 0.9300
C12X C17X 1.379(11)
C12X C13X 1.387(12)
C13X C14X 1.390(13)
C13X H13E 0.9300
C14X C15X 1.387(15)
C14X H14E 0.9300
C15X C16X 1.378(14)
C16X C17X 1.388(13)
C16X H16E 0.9300
C17X H17E 0.9300
S1D C19D 1.841(6)
C19D C20D 1.520(8)
C19D H19I 0.9700
C19D H19J 0.9700
C20D C25D 1.375(10)
C20D C21D 1.388(8)
C21D C22D 1.358(9)
C21D H21E 0.9300
C22D C23D 1.359(11)
C22D H22E 0.9300
C23D C24D 1.342(13)
C23D H23E 0.9300
C24D C25D 1.390(11)
C24D H24E 0.9300
C25D H25E 0.9300
S1Y C19Y 1.785(12)
C19Y C20Y 1.508(13)
C19Y H19G 0.9700
C19Y H19H 0.9700
C20Y C25Y 1.373(14)
C20Y C21Y 1.378(13)
C21Y C22Y 1.362(13)
C21Y H21D 0.9300
C22Y C23Y 1.367(16)
C22Y H22D 0.9300
C23Y C24Y 1.341(18)
C23Y H23D 0.9300
C24Y C25Y 1.389(15)
C24Y H24D 0.9300
C25Y H25D 0.9300

loop_
_geom_hbond_atom_site_label_D
_geom_hbond_atom_site_label_H
_geom_hbond_atom_site_label_A
_geom_hbond_site_symmetry_A
_geom_hbond_distance_DH
_geom_hbond_distance_HA
_geom_hbond_distance_DA
_geom_hbond_angle_DHA
_geom_hbond_publ_flag
C24A H24A O2B . 0.9300 2.57 3.262(3) 131.00 yes
C21A H21A O1C . 0.9300 2.40 3.249(3) 152.00 yes
C21B H21B O1B 2_575 0.9300 2.33 3.240(4) 167.00 yes
N2C H3N2 S2C 2_756 0.91(4) 2.53(4) 3.435(2) 179(3) yes
C17C H17C O1D 2_666 0.9300 2.53 3.381(3) 152.00 yes
N2A H1N2 S2A 2_656 0.81(3) 2.69(3) 3.473(2) 161(2) yes
N2B H2N2 S2D 2_675 0.82(3) 2.65(3) 3.461(2) 171(3) yes
N2D H4N2 S2B 2_675 0.91(4) 2.61(4) 3.517(2) 174(3) yes
C14C H14C Cg1 2_656 0.9300 2.80 3.558(5) 139.00 yes
C16A H16A Cg2 2_756 0.9300 2.80 3.680(2) 158.00 yes
C2D H2DA Cg3 . 0.9300 2.94 3.700(5) 140.00 yes

loop_
_geom_torsion_atom_site_label_1
_geom_torsion_atom_site_label_2
_geom_torsion_atom_site_label_3
_geom_torsion_atom_site_label_4
_geom_torsion
C9A N1A N2A C18A -178.1(2)
C6A C1A C2A C3A -0.1(4)
C26A O1A C3A C2A 2.8(4)
C26A O1A C3A C4A -178.7(3)
C1A C2A C3A O1A 178.2(2)
C1A C2A C3A C4A -0.3(4)
O1A C3A C4A C5A -178.0(2)
C2A C3A C4A C5A 0.6(4)
C3A C4A C5A C6A -0.5(4)
C2A C1A C6A C5A 0.2(3)
C2A C1A C6A C7A -178.5(2)
C4A C5A C6A C1A 0.1(3)
C4A C5A C6A C7A 178.8(2)
C1A C6A C7A C8A -175.4(2)
C5A C6A C7A C8A 5.9(4)
C6A C7A C8A C9A -178.1(2)
N2A N1A C9A C8A -1.5(3)
N2A N1A C9A C10A 175.53(19)
C7A C8A C9A N1A -175.0(2)
C7A C8A C9A C10A 8.1(3)
N1A C9A C10A C11A -37.5(3)
C8A C9A C10A C11A 139.7(2)
C9A C10A C11A C12A -176.9(2)
C10A C11A C12A C17A -19.6(4)
C10A C11A C12A C13A 158.7(2)
C17A C12A C13A C14A 1.0(4)
C11A C12A C13A C14A -177.3(2)
C12A C13A C14A C15A -1.2(4)
C27A O2A C15A C16A 0.9(4)
C27A O2A C15A C14A -179.9(3)
C13A C14A C15A O2A -178.6(2)
C13A C14A C15A C16A 0.7(4)
O2A C15A C16A C17A 179.0(2)
C14A C15A C16A C17A -0.2(4)
C15A C16A C17A C12A 0.1(4)
C13A C12A C17A C16A -0.5(3)
C11A C12A C17A C16A 177.8(2)
N1A N2A C18A S2A 175.75(15)
N1A N2A C18A S1A -3.4(3)
C19A S1A C18A N2A -179.45(18)
C19A S1A C18A S2A 1.47(19)
C18A S1A C19A C20A 160.53(19)
S1A C19A C20A C21A -96.9(2)
S1A C19A C20A C25A 85.0(2)
C25A C20A C21A C22A 1.1(4)
C19A C20A C21A C22A -177.1(2)
C20A C21A C22A C23A -0.9(4)
C21A C22A C23A C24A 0.1(4)
C22A C23A C24A C25A 0.5(4)
C23A C24A C25A C20A -0.3(4)
C21A C20A C25A C24A -0.5(3)
C19A C20A C25A C24A 177.6(2)
N1X N2B C18B S2B -158.8(4)
N1B N2B C18B S2B 178.0(3)
N1X N2B C18B S1B 22.3(5)
N1B N2B C18B S1B -0.9(4)
C19B S1B C18B N2B 178.15(18)
C19B S1B C18B S2B -0.70(19)
C18B S1B C19B C20B -160.74(18)
S1B C19B C20B C21B 93.7(3)
S1B C19B C20B C25B -85.7(3)
C25B C20B C21B C22B -2.6(4)
C19B C20B C21B C22B 177.9(2)
C20B C21B C22B C23B 0.6(4)
C21B C22B C23B C24B 1.9(4)
C22B C23B C24B C25B -2.3(4)
C21B C20B C25B C24B 2.2(4)
C19B C20B C25B C24B -178.4(2)
C23B C24B C25B C20B 0.3(4)
C9C N1C N2C C18C -179.3(2)
C6C C1C C2C C3C 0.6(4)
C26C O1C C3C C2C -20.9(3)
C26C O1C C3C C4C 159.7(2)
C1C C2C C3C O1C -178.0(2)
C1C C2C C3C C4C 1.4(4)
O1C C3C C4C C5C 177.7(2)
C2C C3C C4C C5C -1.8(4)
C3C C4C C5C C6C 0.1(4)
C2C C1C C6C C5C -2.2(4)
C2C C1C C6C C7C 175.4(2)
C4C C5C C6C C1C 1.9(4)
C4C C5C C6C C7C -175.6(2)
C1C C6C C7C C8C -161.5(3)
C5C C6C C7C C8C 16.0(4)
C6C C7C C8C C9C 175.7(2)
N2C N1C C9C C8C -0.1(3)
N2C N1C C9C C10C -177.19(19)
C7C C8C C9C N1C 175.7(2)
C7C C8C C9C C10C -7.4(3)
N1C C9C C10C C11C -26.9(3)
C8C C9C C10C C11C 155.8(2)
C9C C10C C11C C12C 177.1(2)
C10C C11C C12C C13C 173.9(2)
C10C C11C C12C C17C -7.4(4)
C17C C12C C13C C14C 1.7(4)
C11C C12C C13C C14C -179.6(2)
C12C C13C C14C C15C -0.6(4)
C27C O2C C15C C14C 2.1(4)
C27C O2C C15C C16C -177.4(3)
C13C C14C C15C O2C 179.5(3)
C13C C14C C15C C16C -1.1(4)
O2C C15C C16C C17C -178.8(2)
C14C C15C C16C C17C 1.6(4)
C15C C16C C17C C12C -0.5(4)
C13C C12C C17C C16C -1.1(3)
C11C C12C C17C C16C -179.8(2)
N1C N2C C18C S2C -172.08(16)
N1C N2C C18C S1C 7.0(3)
C19C S1C C18C N2C 176.62(17)
C19C S1C C18C S2C -4.35(19)
C18C S1C C19C C20C -163.37(17)
S1C C19C C20C C25C 67.0(3)
S1C C19C C20C C21C -114.6(2)
C25C C20C C21C C22C 0.0(4)
C19C C20C C21C C22C -178.3(2)
C20C C21C C22C C23C 0.2(4)
C21C C22C C23C C24C -0.4(4)
C22C C23C C24C C25C 0.3(4)
C23C C24C C25C C20C -0.1(4)
C21C C20C C25C C24C -0.1(4)
C19C C20C C25C C24C 178.2(2)
C9D N1D N2D C18D 179.8(2)
C6D C1D C2D C3D -1.0(4)
C26D O1D C3D C4D 175.9(3)
C26D O1D C3D C2D -5.0(4)
C1D C2D C3D O1D -177.4(2)
C1D C2D C3D C4D 1.6(4)
O1D C3D C4D C5D 178.4(2)
C2D C3D C4D C5D -0.8(4)
C3D C4D C5D C6D -0.8(4)
C2D C1D C6D C5D -0.4(4)
C2D C1D C6D C7D 178.3(2)
C4D C5D C6D C1D 1.3(4)
C4D C5D C6D C7D -177.3(2)
C1D C6D C7D C8D 172.1(2)
C5D C6D C7D C8D -9.3(4)
C6D C7D C8D C9D 176.0(2)
N2D N1D C9D C8D -7.2(3)
N2D N1D C9D C10D 177.91(19)
C7D C8D C9D N1D 156.8(2)
C7D C8D C9D C10D -28.4(3)
N1D C9D C10D C11D -15.4(3)
C8D C9D C10D C11D 169.3(2)
C9D C10D C11D C12D 172.4(2)
C10D C11D C12D C13D 167.0(3)
C10D C11D C12D C17D -15.9(4)
C17D C12D C13D C14D 2.3(4)
C11D C12D C13D C14D 179.6(3)
C12D C13D C14D C15D -0.4(5)
C27D O2D C15D C14D 0.7(4)
C27D O2D C15D C16D -177.9(2)
C13D C14D C15D O2D 179.4(3)
C13D C14D C15D C16D -2.1(4)
O2D C15D C16D C17D -178.8(2)
C14D C15D C16D C17D 2.5(4)
C15D C16D C17D C12D -0.5(4)
C13D C12D C17D C16D -1.9(4)
C11D C12D C17D C16D -179.1(2)
N1D N2D C18D S2D 178.81(18)
N1D N2D C18D S1D 2.6(3)
N1D N2D C18D S1Y -6.9(4)
C6B C1B C2B C3B 3(2)
C26B O1B C3B C2B 7.3(15)
C26B O1B C3B C4B -177.9(7)
C1B C2B C3B O1B 173.4(13)
C1B C2B C3B C4B -1(2)
O1B C3B C4B C5B -175.3(10)
C2B C3B C4B C5B -0.2(18)
C3B C4B C5B C6B -0.1(16)
C4B C5B C6B C1B 1.7(15)
C4B C5B C6B C7B -176.6(9)
C2B C1B C6B C5B -3(2)
C2B C1B C6B C7B 175.2(13)
C5B C6B C7B C8B 16.4(14)
C1B C6B C7B C8B -162.0(9)
C6B C7B C8B C9B 178.0(7)
C18B N2B N1B C9B -175.6(4)
N2B N1B C9B C8B 8.6(7)
N2B N1B C9B C10B -170.3(4)
C7B C8B C9B N1B -147.3(6)
C7B C8B C9B C10B 31.5(8)
N1B C9B C10B C11B 37.3(6)
C8B C9B C10B C11B -141.6(4)
C9B C10B C11B C12B -179.1(4)
C10B C11B C12B C13B -162.8(4)
C10B C11B C12B C17B 18.4(6)
C17B C12B C13B C14B -1.1(9)
C11B C12B C13B C14B -180.0(7)
C12B C13B C14B C15B 1.1(18)
C13B C14B C15B C16B 0(3)
C13B C14B C15B O2B 175.8(12)
C27B O2B C15B C16B -4(3)
C27B O2B C15B C14B -179.1(12)
C14B C15B C16B C17B -2(3)
O2B C15B C16B C17B -176.8(14)
C15B C16B C17B C12B 1.9(15)
C13B C12B C17B C16B -0.4(8)
C11B C12B C17B C16B 178.4(6)
C6X C1X C2X C3X -1(5)
C1X C2X C3X C4X 1(5)
C1X C2X C3X O1B -169(3)
C26B O1B C3X C2X -6(3)
C26B O1B C3X C4X -176.5(14)
C2X C3X C4X C5X 0(4)
O1B C3X C4X C5X 170.9(18)
C3X C4X C5X C6X -1(3)
C2X C1X C6X C5X 0(4)
C2X C1X C6X C7X 175(3)
C4X C5X C6X C1X 1(3)
C4X C5X C6X C7X -174.5(18)
C1X C6X C7X C8X -163.8(19)
C5X C6X C7X C8X 12(3)
C6X C7X C8X C9X 174.1(14)
C18B N2B N1X C9X -177.1(6)
N2B N1X C9X C8X -2.0(13)
N2B N1X C9X C10X 178.1(7)
C7X C8X C9X N1X -147.7(13)
C7X C8X C9X C10X 32.3(16)
N1X C9X C10X C11X -148.7(8)
C8X C9X C10X C11X 31.4(13)
C9X C10X C11X C12X 173.8(7)
C10X C11X C12X C17X -153.4(8)
C10X C11X C12X C13X 26.5(12)
C17X C12X C13X C14X 3.0(18)
C11X C12X C13X C14X -176.9(14)
C12X C13X C14X C15X 0(4)
C27B O2B C15X C16X 3(6)
C27B O2B C15X C14X 174(3)
C13X C14X C15X O2B -177(2)
C13X C14X C15X C16X -4(6)
O2B C15X C16X C17X 176(4)
C14X C15X C16X C17X 5(6)
C13X C12X C17X C16X -2.1(15)
C11X C12X C17X C16X 177.8(11)
C15X C16X C17X C12X -2(3)
N2D C18D S1D C19D 174.9(3)
S2D C18D S1D C19D -1.3(3)
C18D S1D C19D C20D -162.9(6)
S1D C19D C20D C25D 70.4(13)
S1D C19D C20D C21D -108.5(13)
C25D C20D C21D C22D 5(2)
C19D C20D C21D C22D -176.0(12)
C20D C21D C22D C23D -3(2)
C21D C22D C23D C24D 0.0(17)
C22D C23D C24D C25D 0.5(15)
C21D C20D C25D C24D -4(2)
C19D C20D C25D C24D 176.6(11)
C23D C24D C25D C20D 1.8(19)
C18D S1Y C19Y C20Y -130.3(13)
S1Y C19Y C20Y C25Y 56(3)
S1Y C19Y C20Y C21Y -135(2)
C25Y C20Y C21Y C22Y -13(4)
C19Y C20Y C21Y C22Y 177(2)
C20Y C21Y C22Y C23Y 7(4)
C21Y C22Y C23Y C24Y -1(3)
C22Y C23Y C24Y C25Y 2(3)
C21Y C20Y C25Y C24Y 14(4)
C19Y C20Y C25Y C24Y -177(2)
C23Y C24Y C25Y C20Y -8(4)

_cod_database_fobs_code 2243129
